data_8104808
loop_
_publ_author_name
'Muller, Kina'
'Hosten, Eric C.'
'Betz, Richard'

_publ_section_title
;
 The crystal structure of 1-chloro-2-(dimethylamino)ethane hydrochloride,
 C4H11Cl2N
;
_journal_issue 2
_journal_name_full 'Zeitschrift f\"ur Kristallographie - New Crystal Structures'
_journal_page_first 287
_journal_page_last 289
_journal_paper_doi 10.1515/ncrs-2020-0520
_journal_volume 236
_journal_year 2021
_chemical_formula_moiety 'C4 H11 Cl N, Cl'
_chemical_formula_sum 'C4 H11 Cl2 N'
_chemical_formula_weight 144.04
_chemical_name_common '1-chloro-2-(dimethylamino)ethane hydrochloride'
_chemical_name_systematic '1-chloro-2-(dimethylamino)ethane hydrochloride'
_space_group_crystal_system monoclinic
_space_group_IT_number 15
_space_group_name_Hall '-I 2ya'
_space_group_name_H-M_alt 'I 1 2/a 1'
_atom_sites_solution_hydrogens difmap
_atom_sites_solution_primary SHELXS
_atom_sites_solution_secondary difmap
_cell_angle_alpha 90
_cell_angle_beta 93.294(8)
_cell_angle_gamma 90
_cell_formula_units_Z 8
_cell_length_a 13.2374(12)
_cell_length_b 8.2108(6)
_cell_length_c 14.0114(14)
_cell_measurement_reflns_used 6677
_cell_measurement_temperature 200(2)
_cell_measurement_theta_max 28.31
_cell_measurement_theta_min 2.88
_cell_volume 1520.4(2)
_computing_cell_refinement 'SAINT [1]'
_computing_data_collection 'APEX2 [1]'
_computing_data_reduction 'SAINT [1]'
_computing_molecular_graphics 'ORTEP3 [3], Mercury [4]'
_computing_publication_material 'SHELXL-97 [2], PLATON [5]'
_computing_structure_refinement 'SHELXL-97 [2]'
_computing_structure_solution 'SHELXS-97 [2]'
_diffrn_ambient_temperature 200(2)
_diffrn_measured_fraction_theta_full 0.999
_diffrn_measured_fraction_theta_max 0.995
_diffrn_measurement_device_type 'Bruker APEX-II CCD'
_diffrn_measurement_method '\f and \w scans'
_diffrn_radiation_monochromator graphite
_diffrn_radiation_type MoK\a
_diffrn_radiation_wavelength 0.71073
_diffrn_reflns_av_R_equivalents 0.0175
_diffrn_reflns_av_sigmaI/netI 0.0119
_diffrn_reflns_Laue_measured_fraction_full 0.999
_diffrn_reflns_Laue_measured_fraction_max 0.995
_diffrn_reflns_limit_h_max 17
_diffrn_reflns_limit_h_min -15
_diffrn_reflns_limit_k_max 10
_diffrn_reflns_limit_k_min -10
_diffrn_reflns_limit_l_max 17
_diffrn_reflns_limit_l_min -18
_diffrn_reflns_number 12425
_diffrn_reflns_point_group_measured_fraction_full 0.999
_diffrn_reflns_point_group_measured_fraction_max 0.995
_diffrn_reflns_theta_full 25.242
_diffrn_reflns_theta_max 28.377
_diffrn_reflns_theta_min 2.877
_exptl_absorpt_coefficient_mu 0.752
_exptl_absorpt_correction_T_max 1.0000
_exptl_absorpt_correction_T_min 0.9193
_exptl_absorpt_correction_type numerical
_exptl_absorpt_process_details
;                                                              
SADABS [6]                                         
;
_exptl_crystal_colour colourless
_exptl_crystal_density_diffrn 1.259
_exptl_crystal_description block
_exptl_crystal_F_000 608
_exptl_crystal_size_max 0.512
_exptl_crystal_size_mid 0.282
_exptl_crystal_size_min 0.21
_refine_diff_density_max 0.501
_refine_diff_density_min -0.503
_refine_diff_density_rms 0.052
_refine_ls_extinction_coef .
_refine_ls_extinction_method none
_refine_ls_goodness_of_fit_ref 1.075
_refine_ls_hydrogen_treatment refxyz
_refine_ls_matrix_type full
_refine_ls_number_parameters 89
_refine_ls_number_reflns 1901
_refine_ls_number_restraints 1
_refine_ls_restrained_S_all 1.075
_refine_ls_R_factor_all 0.0476
_refine_ls_R_factor_gt 0.0398
_refine_ls_shift/su_max 0.001
_refine_ls_shift/su_mean 0.000
_refine_ls_structure_factor_coef Fsqd
_refine_ls_weighting_details 'w=1/[\s^2^(Fo^2^)+(0.0540P)^2^+1.8188P] where P=(Fo^2^+2Fc^2^)/3'
_refine_ls_weighting_scheme calc
_refine_ls_wR_factor_gt 0.1099
_refine_ls_wR_factor_ref 0.1174
_reflns_Friedel_coverage 0.000
_reflns_Friedel_fraction_full .
_reflns_Friedel_fraction_max .
_reflns_number_gt 1606
_reflns_number_total 1901
_reflns_threshold_expression 'I > 2\s(I)'
_cod_data_source_file suppl_j_ncrs-2020-0520_suppl.cif
_cod_data_source_block g
_cod_original_sg_symbol_H-M 'I 2/a'
_cod_database_code 8104808
_shelx_space_group_comment
;
The symmetry employed for this shelxl refinement is uniquely defined
by the following loop, which should always be used as a source of
symmetry information in preference to the above space-group names.
They are only intended as comments.
;

loop_
_space_group_symop_operation_xyz
'x, y, z'
'-x+1/2, y, -z'
'x+1/2, y+1/2, z+1/2'
'-x+1, y+1/2, -z+1/2'
'-x, -y, -z'
'x-1/2, -y, z'
'-x+1/2, -y+1/2, -z+1/2'
'x, -y+1/2, z+1/2'

loop_
_atom_site_label
_atom_site_type_symbol
_atom_site_fract_x
_atom_site_fract_y
_atom_site_fract_z
_atom_site_U_iso_or_equiv
_atom_site_adp_type
_atom_site_occupancy
_atom_site_site_symmetry_order
_atom_site_calc_flag
_atom_site_refinement_flags_posn
_atom_site_refinement_flags_adp
_atom_site_refinement_flags_occupancy
_atom_site_disorder_assembly
_atom_site_disorder_group
Cl1 Cl 0.21545(5) 0.22414(9) 0.36596(6) 0.0670(2) Uani 1 1 d . . . . .
Cl2 Cl -0.07570(4) 0.25918(6) 0.60437(3) 0.04119(17) Uani 1 1 d . . . . .
N1 N -0.08466(13) 0.2735(2) 0.38777(11) 0.0387(4) Uani 1 1 d . . . . .
C4 C -0.13420(18) 0.1187(3) 0.35806(15) 0.0513(5) Uani 1 1 d . . . . .
H4A H -0.094722 0.027046 0.385107 0.077 Uiso 1 1 calc R U . . .
H4B H -0.138063 0.111050 0.288144 0.077 Uiso 1 1 calc R U . . .
H4C H -0.202621 0.115459 0.381237 0.077 Uiso 1 1 calc R U . . .
C3 C -0.14678(18) 0.4140(3) 0.35420(17) 0.0563(6) Uani 1 1 d . . . . .
H3A H -0.115731 0.514961 0.378940 0.084 Uiso 1 1 calc R U . . .
H3B H -0.214995 0.403503 0.377232 0.084 Uiso 1 1 calc R U . . .
H3C H -0.150823 0.416578 0.284159 0.084 Uiso 1 1 calc R U . . .
H1 H -0.0803(18) 0.274(3) 0.4456(19) 0.045(6) Uiso 1 1 d . . . . .
C21 C 0.02001(16) 0.2981(3) 0.35545(14) 0.0353(5) Uani 0.876(5) 1 d D . P A 1
H21A H 0.040290 0.413162 0.365292 0.042 Uiso 0.876(5) 1 calc R U P A 1
H21B H 0.021096 0.273617 0.286324 0.042 Uiso 0.876(5) 1 calc R U P A 1
C11 C 0.09394(17) 0.1886(4) 0.41057(17) 0.0448(6) Uani 0.876(5) 1 d D . P A 1
H11A H 0.074303 0.073068 0.401402 0.054 Uiso 0.876(5) 1 calc R U P A 1
H11B H 0.094933 0.214080 0.479679 0.054 Uiso 0.876(5) 1 calc R U P A 1
C22 C 0.0212(10) 0.197(2) 0.3579(9) 0.030(4) Uani 0.124(5) 1 d D . P A 2
H22A H 0.026750 0.080790 0.376338 0.036 Uiso 0.124(5) 1 calc R U P A 2
H22B H 0.028635 0.206991 0.288247 0.036 Uiso 0.124(5) 1 calc R U P A 2
C12 C 0.0985(10) 0.2983(19) 0.4134(11) 0.036(4) Uani 0.124(5) 1 d D . P A 2
H12A H 0.097105 0.278220 0.482941 0.043 Uiso 0.124(5) 1 calc R U P A 2
H12B H 0.088493 0.415947 0.400542 0.043 Uiso 0.124(5) 1 calc R U P A 2

loop_
_atom_site_aniso_label
_atom_site_aniso_U_11
_atom_site_aniso_U_22
_atom_site_aniso_U_33
_atom_site_aniso_U_23
_atom_site_aniso_U_13
_atom_site_aniso_U_12
Cl1 0.0469(3) 0.0686(4) 0.0871(5) 0.0027(3) 0.0169(3) 0.0038(3)
Cl2 0.0588(3) 0.0419(3) 0.0229(2) -0.00088(15) 0.00301(18) -0.00304(19)
N1 0.0405(8) 0.0529(10) 0.0222(7) 0.0014(6) -0.0009(6) -0.0030(7)
C4 0.0618(13) 0.0502(12) 0.0415(11) 0.0009(9) -0.0009(9) -0.0111(10)
C3 0.0612(13) 0.0543(13) 0.0525(13) 0.0054(10) -0.0042(10) -0.0001(11)
C21 0.0412(11) 0.0340(13) 0.0308(10) 0.0019(8) 0.0026(8) -0.0044(9)
C11 0.0438(12) 0.0447(16) 0.0461(13) 0.0067(10) 0.0055(9) 0.0030(10)
C22 0.039(7) 0.032(9) 0.019(6) -0.002(5) 0.002(5) 0.000(6)
C12 0.035(7) 0.031(9) 0.042(8) 0.001(6) 0.008(6) 0.005(6)

loop_
_atom_type_symbol
_atom_type_description
_atom_type_scat_dispersion_real
_atom_type_scat_dispersion_imag
_atom_type_scat_source
C C 0.0033 0.0016 'International Tables Vol C Tables 4.2.6.8 and 6.1.1.4'
H H 0.0000 0.0000 'International Tables Vol C Tables 4.2.6.8 and 6.1.1.4'
Cl Cl 0.1484 0.1585 'International Tables Vol C Tables 4.2.6.8 and 6.1.1.4'
N N 0.0061 0.0033 'International Tables Vol C Tables 4.2.6.8 and 6.1.1.4'

loop_
_geom_angle_atom_site_label_1
_geom_angle_atom_site_label_2
_geom_angle_atom_site_label_3
_geom_angle
_geom_angle_site_symmetry_1
_geom_angle_site_symmetry_3
C3 N1 C4 110.58(18) . .
C3 N1 C21 107.88(17) . .
C4 N1 C21 115.70(18) . .
C3 N1 C22 134.2(6) . .
C4 N1 C22 88.3(5) . .
C3 N1 H1 108.9(16) . .
C4 N1 H1 106.8(16) . .
C21 N1 H1 106.8(18) . .
C22 N1 H1 104.3(18) . .
N1 C4 H4A 109.5 . .
N1 C4 H4B 109.5 . .
H4A C4 H4B 109.5 . .
N1 C4 H4C 109.5 . .
H4A C4 H4C 109.5 . .
H4B C4 H4C 109.5 . .
N1 C3 H3A 109.5 . .
N1 C3 H3B 109.5 . .
H3A C3 H3B 109.5 . .
N1 C3 H3C 109.5 . .
H3A C3 H3C 109.5 . .
H3B C3 H3C 109.5 . .
N1 C21 C11 110.48(19) . .
N1 C21 H21A 109.6 . .
C11 C21 H21A 109.6 . .
N1 C21 H21B 109.6 . .
C11 C21 H21B 109.6 . .
H21A C21 H21B 108.1 . .
C21 C11 Cl1 107.15(17) . .
C21 C11 H11A 110.3 . .
Cl1 C11 H11A 110.3 . .
C21 C11 H11B 110.3 . .
Cl1 C11 H11B 110.3 . .
H11A C11 H11B 108.5 . .
C12 C22 N1 103.1(10) . .
C12 C22 H22A 111.1 . .
N1 C22 H22A 111.1 . .
C12 C22 H22B 111.1 . .
N1 C22 H22B 111.1 . .
H22A C22 H22B 109.1 . .
C22 C12 Cl1 101.2(10) . .
C22 C12 H12A 111.5 . .
Cl1 C12 H12A 111.5 . .
C22 C12 H12B 111.5 . .
Cl1 C12 H12B 111.5 . .
H12A C12 H12B 109.3 . .

loop_
_geom_bond_atom_site_label_1
_geom_bond_atom_site_label_2
_geom_bond_distance
_geom_bond_site_symmetry_2
Cl1 C11 1.783(2) .
Cl1 C12 1.824(13) .
N1 C3 1.477(3) .
N1 C4 1.479(3) .
N1 C21 1.496(3) .
N1 C22 1.613(14) .
N1 H1 0.81(3) .
C4 H4A 0.9800 .
C4 H4B 0.9800 .
C4 H4C 0.9800 .
C3 H3A 0.9800 .
C3 H3B 0.9800 .
C3 H3C 0.9800 .
C21 C11 1.508(3) .
C21 H21A 0.9900 .
C21 H21B 0.9900 .
C11 H11A 0.9900 .
C11 H11B 0.9900 .
C22 C12 1.501(15) .
C22 H22A 0.9900 .
C22 H22B 0.9900 .
C12 H12A 0.9900 .
C12 H12B 0.9900 .

loop_
_geom_hbond_atom_site_label_D
_geom_hbond_atom_site_label_H
_geom_hbond_atom_site_label_A
_geom_hbond_distance_DH
_geom_hbond_distance_HA
_geom_hbond_distance_DA
_geom_hbond_angle_DHA
_geom_hbond_site_symmetry_A
N1 H1 Cl2 0.81(3) 2.23(3) 3.0327(16) 176(2) .
C21^a H21A^a Cl2 0.99 2.76 3.746(3) 174.0 5_566
C21^a H21B^a Cl2 0.99 2.80 3.700(2) 151.5 8_554
C11^a H11A^a Cl2 0.99 2.73 3.690(3) 163.6 5_556

loop_
_geom_torsion_atom_site_label_1
_geom_torsion_atom_site_label_2
_geom_torsion_atom_site_label_3
_geom_torsion_atom_site_label_4
_geom_torsion
_geom_torsion_site_symmetry_1
_geom_torsion_site_symmetry_2
_geom_torsion_site_symmetry_3
_geom_torsion_site_symmetry_4
C3 N1 C21 C11 163.2(2) . . . .
C4 N1 C21 C11 -72.4(2) . . . .
N1 C21 C11 Cl1 179.12(15) . . . .
C3 N1 C22 C12 83.8(11) . . . .
C4 N1 C22 C12 -158.7(10) . . . .
N1 C22 C12 Cl1 -173.3(7) . . . .
